data_4035274
loop_
_publ_author_name
'Fang, Lizhen'
'Zhao, Fangfei'
'Hu, Shuyu'
'Han, Lili'
'Hu, Xiaojing'
'Wang, Mingyong'
'Sun, Qianqian'
'Wu, Huipan'

_publ_section_title
;
 Dynamic Kinetic Resolution for Construction of Three Transannular
 Stereocenters of Dihydrobenzofuranols.
;
_journal_issue 19
_journal_name_full 'The Journal of organic chemistry'
_journal_page_first 12213
_journal_page_last 12220
_journal_paper_doi 10.1021/acs.joc.8b01613
_journal_volume 83
_journal_year 2018
_chemical_absolute_configuration ad
_chemical_formula_moiety 'C13 H18 O4'
_chemical_formula_sum 'C13 H18 O4'
_chemical_formula_weight 238.27
_space_group_crystal_system orthorhombic
_space_group_IT_number 19
_space_group_name_Hall 'P 2ac 2ab'
_space_group_name_H-M_alt 'P 21 21 21'
_atom_sites_solution_hydrogens mixed
_atom_sites_solution_primary direct
_audit_creation_date 2016-09-19
_audit_creation_method
;
Olex2 1.2
(compiled 2016.09.09 svn.r3337 for OlexSys, GUI svn.r5227)
;
_cell_angle_alpha 90
_cell_angle_beta 90
_cell_angle_gamma 90
_cell_formula_units_Z 4
_cell_length_a 6.8682(2)
_cell_length_b 9.6210(4)
_cell_length_c 18.8039(8)
_cell_measurement_reflns_used 2192
_cell_measurement_temperature 293(2)
_cell_measurement_theta_max 70.5500
_cell_measurement_theta_min 4.5930
_cell_volume 1242.54(8)
_computing_cell_refinement
;
CrysAlisPro, Agilent Technologies,
Version 1.171.37.35 (release 13-08-2014 CrysAlis171 .NET)
(compiled Aug 13 2014,18:06:01)
;
_computing_data_collection
;
CrysAlisPro, Agilent Technologies,
Version 1.171.37.35 (release 13-08-2014 CrysAlis171 .NET)
(compiled Aug 13 2014,18:06:01)
;
_computing_data_reduction
;
CrysAlisPro, Agilent Technologies,
Version 1.171.37.35 (release 13-08-2014 CrysAlis171 .NET)
(compiled Aug 13 2014,18:06:01)
;
_computing_molecular_graphics 'Olex2 (Dolomanov et al., 2009)'
_computing_publication_material 'Olex2 (Dolomanov et al., 2009)'
_computing_structure_refinement 'ShelXL (Sheldrick, 2015)'
_computing_structure_solution 'ShelXS (Sheldrick, 2008)'
_diffrn_ambient_temperature 293(2)
_diffrn_detector 'CCD plate'
_diffrn_detector_area_resol_mean 16.2312
_diffrn_detector_type Eos
_diffrn_measured_fraction_theta_full 1.000
_diffrn_measured_fraction_theta_max 0.999
_diffrn_measurement_details
;
#__ type_ start__ end____ width___ exp.time_
  1 omega  -49.00   37.00   1.0000    1.0000
omega____ theta____ kappa____ phi______ frames
    -      -33.5000   37.0000   30.0000 86

#__ type_ start__ end____ width___ exp.time_
  2 omega -103.00   -5.00   1.0000    1.0000
omega____ theta____ kappa____ phi______ frames
    -      -33.5000  -77.0000  -30.0000 98

#__ type_ start__ end____ width___ exp.time_
  3 omega   74.00  105.00   1.0000    1.0000
omega____ theta____ kappa____ phi______ frames
    -       36.4734 -148.0000  105.0000 31

#__ type_ start__ end____ width___ exp.time_
  4 omega   19.00   92.00   1.0000    1.0000
omega____ theta____ kappa____ phi______ frames
    -       36.4734   57.0000 -150.0000 73

#__ type_ start__ end____ width___ exp.time_
  5 omega  -30.00    3.00   1.0000    1.0000
omega____ theta____ kappa____ phi______ frames
    -       36.4734  -57.0000 -150.0000 33

#__ type_ start__ end____ width___ exp.time_
  6 omega   39.00   65.00   1.0000    1.0000
omega____ theta____ kappa____ phi______ frames
    -       36.4734 -148.0000  105.0000 26

#__ type_ start__ end____ width___ exp.time_
  7 omega   57.00  108.00   1.0000    1.0000
omega____ theta____ kappa____ phi______ frames
    -       36.4734  178.0000   90.0000 51

#__ type_ start__ end____ width___ exp.time_
  8 omega   72.00   97.00   1.0000    1.0000
omega____ theta____ kappa____ phi______ frames
    -       36.4734   77.0000   90.0000 25

#__ type_ start__ end____ width___ exp.time_
  9 omega    8.00   36.00   1.0000    1.0000
omega____ theta____ kappa____ phi______ frames
    -       36.4734   77.0000   90.0000 28

#__ type_ start__ end____ width___ exp.time_
 10 omega   38.00   69.00   1.0000    2.0000
omega____ theta____ kappa____ phi______ frames
    -      108.0000  -30.0000  -30.0000 31

#__ type_ start__ end____ width___ exp.time_
 11 omega   55.00   85.00   1.0000    2.0000
omega____ theta____ kappa____ phi______ frames
    -      108.0000  -30.0000 -120.0000 30

#__ type_ start__ end____ width___ exp.time_
 12 omega   39.00  102.00   1.0000    2.0000
omega____ theta____ kappa____ phi______ frames
    -      108.0000  -94.0000   60.0000 63

#__ type_ start__ end____ width___ exp.time_
 13 omega   50.00   87.00   1.0000    2.0000
omega____ theta____ kappa____ phi______ frames
    -      108.0000  -30.0000 -180.0000 37

#__ type_ start__ end____ width___ exp.time_
 14 omega   40.00   91.00   1.0000    2.0000
omega____ theta____ kappa____ phi______ frames
    -      108.0000  -45.0000  -60.0000 51

#__ type_ start__ end____ width___ exp.time_
 15 omega   64.00  108.00   1.0000    2.0000
omega____ theta____ kappa____ phi______ frames
    -      108.0000  -94.0000  -30.0000 44

#__ type_ start__ end____ width___ exp.time_
 16 omega   61.00   99.00   1.0000    2.0000
omega____ theta____ kappa____ phi______ frames
    -      108.0000  -45.0000 -150.0000 38

#__ type_ start__ end____ width___ exp.time_
 17 omega   86.00  176.00   1.0000    2.0000
omega____ theta____ kappa____ phi______ frames
    -      108.0000    0.0000 -150.0000 90

#__ type_ start__ end____ width___ exp.time_
 18 omega   38.00   83.00   1.0000    2.0000
omega____ theta____ kappa____ phi______ frames
    -      108.0000    0.0000 -150.0000 45
;
_diffrn_measurement_device 'four-circle diffractometer'
_diffrn_measurement_device_type 'Xcalibur, Eos, Gemini'
_diffrn_measurement_method '\w scans'
_diffrn_orient_matrix_UB_11 -0.0423857000
_diffrn_orient_matrix_UB_12 0.1007457000
_diffrn_orient_matrix_UB_13 -0.0617636000
_diffrn_orient_matrix_UB_21 -0.0063549000
_diffrn_orient_matrix_UB_22 -0.1233585000
_diffrn_orient_matrix_UB_23 -0.0521713000
_diffrn_orient_matrix_UB_31 -0.2202290000
_diffrn_orient_matrix_UB_32 -0.0155935000
_diffrn_orient_matrix_UB_33 0.0134107000
_diffrn_radiation_monochromator graphite
_diffrn_radiation_probe x-ray
_diffrn_radiation_type CuK\a
_diffrn_radiation_wavelength 1.54184
_diffrn_reflns_av_R_equivalents 0.0197
_diffrn_reflns_av_unetI/netI 0.0258
_diffrn_reflns_Laue_measured_fraction_full 1.000
_diffrn_reflns_Laue_measured_fraction_max 0.999
_diffrn_reflns_limit_h_max 5
_diffrn_reflns_limit_h_min -8
_diffrn_reflns_limit_k_max 11
_diffrn_reflns_limit_k_min -7
_diffrn_reflns_limit_l_max 21
_diffrn_reflns_limit_l_min -22
_diffrn_reflns_number 4424
_diffrn_reflns_point_group_measured_fraction_full 0.997
_diffrn_reflns_point_group_measured_fraction_max 0.997
_diffrn_reflns_theta_full 67.053
_diffrn_reflns_theta_max 67.053
_diffrn_reflns_theta_min 4.703
_diffrn_source 'Enhance (Cu) X-ray Source'
_exptl_absorpt_coefficient_mu 0.771
_exptl_absorpt_correction_T_max 1.00000
_exptl_absorpt_correction_T_min 0.71839
_exptl_absorpt_correction_type multi-scan
_exptl_absorpt_process_details
;
CrysAlisPro, Agilent Technologies,
Version 1.171.37.35 (release 13-08-2014 CrysAlis171 .NET)
(compiled Aug 13 2014,18:06:01)
Empirical absorption correction using spherical harmonics,
 implemented in SCALE3 ABSPACK scaling algorithm.
;
_exptl_crystal_colour colourless
_exptl_crystal_colour_primary colourless
_exptl_crystal_density_diffrn 1.274
_exptl_crystal_description prism
_exptl_crystal_F_000 512
_exptl_crystal_size_max 0.26
_exptl_crystal_size_mid 0.17
_exptl_crystal_size_min 0.16
_refine_diff_density_max 0.161
_refine_diff_density_min -0.164
_refine_diff_density_rms 0.034
_refine_ls_abs_structure_details
;
 Flack x determined using 777 quotients [(I+)-(I-)]/[(I+)+(I-)]
 (Parsons, Flack and Wagner, Acta Cryst. B69 (2013) 249-259).
;
_refine_ls_abs_structure_Flack -0.09(13)
_refine_ls_extinction_method none
_refine_ls_goodness_of_fit_ref 1.047
_refine_ls_hydrogen_treatment mixed
_refine_ls_matrix_type full
_refine_ls_number_parameters 166
_refine_ls_number_reflns 2203
_refine_ls_number_restraints 0
_refine_ls_restrained_S_all 1.047
_refine_ls_R_factor_all 0.0404
_refine_ls_R_factor_gt 0.0376
_refine_ls_shift/su_max 0.000
_refine_ls_shift/su_mean 0.000
_refine_ls_structure_factor_coef Fsqd
_refine_ls_weighting_details 'w=1/[\s^2^(Fo^2^)+(0.0549P)^2^+0.1587P] where P=(Fo^2^+2Fc^2^)/3'
_refine_ls_weighting_scheme calc
_refine_ls_wR_factor_gt 0.0994
_refine_ls_wR_factor_ref 0.1024
_reflns_Friedel_coverage 0.688
_reflns_Friedel_fraction_full 0.993
_reflns_Friedel_fraction_max 0.993
_reflns_number_gt 2062
_reflns_number_total 2203
_reflns_threshold_expression 'I > 2\s(I)'
_cod_data_source_file jo8b01613_si_002.cif
_cod_data_source_block 201609131
_cod_original_cell_volume 1242.55(8)
_cod_database_code 4035274
_chemical_oxdiff_formula C1H1O1N1
_shelx_space_group_comment
;
The symmetry employed for this shelxl refinement is uniquely defined
by the following loop, which should always be used as a source of
symmetry information in preference to the above space-group names.
They are only intended as comments.
;
_reflns_odcompleteness_completeness 99.85
_reflns_odcompleteness_iscentric 1
_reflns_odcompleteness_theta 66.97
_olex2_refinement_description
;
1. Fixed Uiso
 At 1.2 times of:
  All C(H) groups
 At 1.5 times of:
  All C(H,H,H) groups, All O(H) groups
2.a Ternary CH refined with riding coordinates:
 C7(H7), C8(H8), C12(H12)
2.b Aromatic/amide H refined with riding coordinates:
 C1(H1), C3(H3), C4(H4)
2.c Idealised Me refined as rotating group:
 C10(H10A,H10B,H10C), C11(H11A,H11B,H11C), C13(H13A,H13B,H13C)
2.d Idealised tetrahedral OH refined as rotating group:
 O4(H4A)
;
_shelx_shelxl_version_number 2014/7
_olex2_submission_special_instructions 'No special instructions were received'

loop_
_space_group_symop_operation_xyz
'x, y, z'
'-x+1/2, -y, z+1/2'
'x+1/2, -y+1/2, -z'
'-x, y+1/2, -z+1/2'

loop_
_atom_site_label
_atom_site_type_symbol
_atom_site_fract_x
_atom_site_fract_y
_atom_site_fract_z
_atom_site_U_iso_or_equiv
_atom_site_adp_type
_atom_site_occupancy
_atom_site_site_symmetry_order
_atom_site_calc_flag
_atom_site_refinement_flags_posn
C1 C 0.2266(4) 0.5889(3) 0.33514(14) 0.0462(6) Uani 1 1 d .
H1 H 0.0962 0.6059 0.3250 0.055 Uiso 1 1 calc R
C2 C 0.3134(4) 0.4628(3) 0.31422(13) 0.0463(6) Uani 1 1 d .
C3 C 0.5065(4) 0.4398(3) 0.33015(15) 0.0514(7) Uani 1 1 d .
H3 H 0.5635 0.3563 0.3165 0.062 Uiso 1 1 calc R
C4 C 0.6184(4) 0.5370(3) 0.36581(18) 0.0550(7) Uani 1 1 d .
H4 H 0.7485 0.5199 0.3764 0.066 Uiso 1 1 calc R
C5 C 0.5299(4) 0.6604(3) 0.38519(14) 0.0438(6) Uani 1 1 d .
C6 C 0.3360(4) 0.6870(3) 0.37069(13) 0.0415(6) Uani 1 1 d .
C7 C 0.2908(4) 0.8323(3) 0.39608(15) 0.0482(6) Uani 1 1 d .
H7 H 0.1765 0.8319 0.4273 0.058 Uiso 1 1 calc R
C8 C 0.4774(4) 0.8680(3) 0.43902(14) 0.0457(6) Uani 1 1 d .
H8 H 0.4476 0.8547 0.4895 0.055 Uiso 1 1 calc R
C9 C 0.5640(4) 1.0136(3) 0.43043(13) 0.0467(6) Uani 1 1 d .
C10 C 0.7618(5) 1.0244(3) 0.46702(17) 0.0619(8) Uani 1 1 d .
H10A H 0.8460 0.9523 0.4496 0.093 Uiso 1 1 calc GR
H10B H 0.7454 1.0141 0.5174 0.093 Uiso 1 1 calc GR
H10C H 0.8185 1.1135 0.4570 0.093 Uiso 1 1 calc GR
C11 C 0.4231(6) 1.1202(3) 0.46051(18) 0.0681(9) Uani 1 1 d .
H11A H 0.4756 1.2118 0.4540 0.102 Uiso 1 1 calc GR
H11B H 0.4041 1.1030 0.5103 0.102 Uiso 1 1 calc GR
H11C H 0.3006 1.1132 0.4362 0.102 Uiso 1 1 calc GR
C12 C 0.1965(4) 0.3523(3) 0.27534(15) 0.0515(7) Uani 1 1 d .
H12 H 0.2863 0.2799 0.2591 0.062 Uiso 1 1 calc R
C13 C 0.0410(5) 0.2846(3) 0.32105(17) 0.0616(8) Uani 1 1 d .
H13A H -0.0466 0.3545 0.3385 0.092 Uiso 1 1 calc GR
H13B H 0.1014 0.2382 0.3605 0.092 Uiso 1 1 calc GR
H13C H -0.0302 0.2183 0.2931 0.092 Uiso 1 1 calc GR
O1 O 0.0996(3) 0.4088(3) 0.21470(11) 0.0620(6) Uani 1 1 d .
H1A H 0.172(6) 0.447(4) 0.192(2) 0.066(12) Uiso 1 1 d .
O2 O 0.6228(3) 0.76596(19) 0.41932(12) 0.0544(5) Uani 1 1 d .
O3 O 0.2632(4) 0.9265(2) 0.33838(14) 0.0624(6) Uani 1 1 d .
H3A H 0.164(6) 0.917(4) 0.3234(19) 0.059(11) Uiso 1 1 d .
O4 O 0.6024(3) 1.0426(2) 0.35709(9) 0.0493(5) Uani 1 1 d .
H4A H 0.5053 1.0249 0.3334 0.074 Uiso 1 1 calc GR

loop_
_atom_site_aniso_label
_atom_site_aniso_U_11
_atom_site_aniso_U_22
_atom_site_aniso_U_33
_atom_site_aniso_U_23
_atom_site_aniso_U_13
_atom_site_aniso_U_12
C1 0.0364(12) 0.0555(15) 0.0467(12) 0.0089(11) -0.0054(11) -0.0006(12)
C2 0.0500(14) 0.0476(14) 0.0413(12) 0.0053(11) -0.0030(11) -0.0034(12)
C3 0.0494(15) 0.0451(14) 0.0597(15) -0.0048(12) -0.0029(13) 0.0071(12)
C4 0.0409(13) 0.0481(14) 0.0761(19) -0.0023(14) -0.0096(14) 0.0041(12)
C5 0.0419(13) 0.0385(12) 0.0510(13) 0.0040(11) -0.0058(11) -0.0009(11)
C6 0.0380(12) 0.0439(13) 0.0426(12) 0.0080(11) -0.0008(10) -0.0008(11)
C7 0.0408(13) 0.0478(14) 0.0559(14) 0.0041(12) 0.0000(12) 0.0033(12)
C8 0.0504(15) 0.0417(13) 0.0449(13) 0.0026(11) -0.0014(11) 0.0045(12)
C9 0.0592(16) 0.0420(13) 0.0389(12) -0.0026(10) -0.0031(12) 0.0007(13)
C10 0.073(2) 0.0539(17) 0.0585(16) -0.0014(14) -0.0197(16) -0.0108(16)
C11 0.093(2) 0.0519(16) 0.0592(16) -0.0114(14) 0.0077(18) 0.0133(18)
C12 0.0479(14) 0.0551(15) 0.0515(14) -0.0056(13) -0.0070(12) 0.0052(13)
C13 0.070(2) 0.0520(15) 0.0632(17) 0.0007(14) -0.0047(15) -0.0160(15)
O1 0.0462(11) 0.0907(16) 0.0490(11) 0.0097(11) -0.0113(10) -0.0185(12)
O2 0.0432(10) 0.0419(10) 0.0781(13) -0.0049(9) -0.0170(9) 0.0032(8)
O3 0.0515(12) 0.0520(11) 0.0838(15) 0.0168(10) -0.0253(12) 0.0007(10)
O4 0.0540(11) 0.0519(10) 0.0422(9) 0.0016(8) -0.0027(8) -0.0005(9)

loop_
_atom_type_symbol
_atom_type_description
_atom_type_scat_dispersion_real
_atom_type_scat_dispersion_imag
_atom_type_scat_source
C C 0.0181 0.0091 'International Tables Vol C Tables 4.2.6.8 and 6.1.1.4'
H H 0.0000 0.0000 'International Tables Vol C Tables 4.2.6.8 and 6.1.1.4'
O O 0.0492 0.0322 'International Tables Vol C Tables 4.2.6.8 and 6.1.1.4'

loop_
_geom_angle_atom_site_label_1
_geom_angle_atom_site_label_2
_geom_angle_atom_site_label_3
_geom_angle
C2 C1 H1 120.2
C6 C1 H1 120.2
C6 C1 C2 119.6(2)
C1 C2 C12 120.9(2)
C3 C2 C1 119.0(3)
C3 C2 C12 120.1(3)
C2 C3 H3 118.9
C2 C3 C4 122.1(3)
C4 C3 H3 118.9
C3 C4 H4 121.2
C5 C4 C3 117.6(3)
C5 C4 H4 121.2
C6 C5 C4 122.0(3)
O2 C5 C4 124.0(2)
O2 C5 C6 114.0(2)
C1 C6 C5 119.5(2)
C1 C6 C7 132.5(2)
C5 C6 C7 107.9(2)
C6 C7 H7 110.5
C6 C7 C8 101.5(2)
C8 C7 H7 110.5
O3 C7 C6 112.0(2)
O3 C7 H7 110.5
O3 C7 C8 111.4(2)
C7 C8 H8 107.6
C9 C8 C7 117.9(2)
C9 C8 H8 107.6
O2 C8 C7 106.6(2)
O2 C8 H8 107.6
O2 C8 C9 109.0(2)
C10 C9 C8 111.1(2)
C11 C9 C8 109.3(2)
C11 C9 C10 110.7(3)
O4 C9 C8 110.6(2)
O4 C9 C10 104.9(2)
O4 C9 C11 110.1(2)
C9 C10 H10A 109.5
C9 C10 H10B 109.5
C9 C10 H10C 109.5
H10A C10 H10B 109.5
H10A C10 H10C 109.5
H10B C10 H10C 109.5
C9 C11 H11A 109.5
C9 C11 H11B 109.5
C9 C11 H11C 109.5
H11A C11 H11B 109.5
H11A C11 H11C 109.5
H11B C11 H11C 109.5
C2 C12 H12 108.3
C13 C12 C2 113.5(2)
C13 C12 H12 108.3
O1 C12 C2 111.4(2)
O1 C12 H12 108.3
O1 C12 C13 106.7(2)
C12 C13 H13A 109.5
C12 C13 H13B 109.5
C12 C13 H13C 109.5
H13A C13 H13B 109.5
H13A C13 H13C 109.5
H13B C13 H13C 109.5
C12 O1 H1A 109(3)
C5 O2 C8 107.6(2)
C7 O3 H3A 109(3)
C9 O4 H4A 109.5

loop_
_geom_bond_atom_site_label_1
_geom_bond_atom_site_label_2
_geom_bond_distance
C1 H1 0.9300
C1 C2 1.408(4)
C1 C6 1.380(4)
C2 C3 1.378(4)
C2 C12 1.519(4)
C3 H3 0.9300
C3 C4 1.383(4)
C4 H4 0.9300
C4 C5 1.383(4)
C5 C6 1.383(4)
C5 O2 1.361(3)
C6 C7 1.509(4)
C7 H7 0.9800
C7 C8 1.553(4)
C7 O3 1.426(3)
C8 H8 0.9800
C8 C9 1.530(4)
C8 O2 1.449(3)
C9 C10 1.527(4)
C9 C11 1.520(4)
C9 O4 1.432(3)
C10 H10A 0.9600
C10 H10B 0.9600
C10 H10C 0.9600
C11 H11A 0.9600
C11 H11B 0.9600
C11 H11C 0.9600
C12 H12 0.9800
C12 C13 1.518(4)
C12 O1 1.428(3)
C13 H13A 0.9600
C13 H13B 0.9600
C13 H13C 0.9600
O1 H1A 0.75(4)
O3 H3A 0.75(4)
O4 H4A 0.8200

loop_
_geom_hbond_atom_site_label_D
_geom_hbond_atom_site_label_H
_geom_hbond_atom_site_label_A
_geom_hbond_distance_DH
_geom_hbond_distance_HA
_geom_hbond_distance_DA
_geom_hbond_angle_DHA
_geom_hbond_site_symmetry_A
O1 H1A O4 0.75(4) 2.02(4) 2.769(3) 171(4) 4_645
O3 H3A O1 0.75(4) 1.95(4) 2.689(3) 175(4) 4
O4 H4A O3 0.82 1.92 2.608(3) 141.4 .

loop_
_geom_torsion_atom_site_label_1
_geom_torsion_atom_site_label_2
_geom_torsion_atom_site_label_3
_geom_torsion_atom_site_label_4
_geom_torsion
C1 C2 C3 C4 -0.3(4)
C1 C2 C12 C13 -68.3(3)
C1 C2 C12 O1 52.3(3)
C1 C6 C7 C8 173.3(3)
C1 C6 C7 O3 -67.7(4)
C2 C1 C6 C5 0.1(4)
C2 C1 C6 C7 176.1(3)
C2 C3 C4 C5 -0.3(5)
C3 C2 C12 C13 111.1(3)
C3 C2 C12 O1 -128.4(3)
C3 C4 C5 C6 0.8(4)
C3 C4 C5 O2 -178.8(3)
C4 C5 C6 C1 -0.7(4)
C4 C5 C6 C7 -177.6(3)
C4 C5 O2 C8 -172.3(3)
C5 C6 C7 C8 -10.4(3)
C5 C6 C7 O3 108.5(3)
C6 C1 C2 C3 0.4(4)
C6 C1 C2 C12 179.7(2)
C6 C5 O2 C8 8.1(3)
C6 C7 C8 C9 137.7(2)
C6 C7 C8 O2 14.9(3)
C7 C8 C9 C10 -171.4(2)
C7 C8 C9 C11 66.1(3)
C7 C8 C9 O4 -55.3(3)
C7 C8 O2 C5 -14.5(3)
C9 C8 O2 C5 -142.8(2)
C12 C2 C3 C4 -179.6(3)
O2 C5 C6 C1 178.9(2)
O2 C5 C6 C7 2.1(3)
O2 C8 C9 C10 -49.8(3)
O2 C8 C9 C11 -172.2(2)
O2 C8 C9 O4 66.3(3)
O3 C7 C8 C9 18.3(3)
O3 C7 C8 O2 -104.5(3)
